data_4075972
loop_
_publ_author_name
'Mottalib, Md. Abdul'
'Begum, Noorjahan'
'Abedin, S. M. Tareque'
'Akter, Tahmina'
'Kabir, Shariff E.'
'Miah, Md. Arzu'
'Rokhsana, Dalia'
'Rosenberg, Edward'
'Hossain, G. M. Golzar'
'Hardcastle, Kenneth I.'

_publ_section_title
;
 Reactions of Electron-Deficient Triosmium Clusters with
 Diazomethane:&#x00A0; Electrochemical Properties and Computational
 Studies of Charge Distribution
;
_journal_issue 20
_journal_name_full Organometallics
_journal_page_first 4747
_journal_paper_doi 10.1021/om0503794
_journal_volume 24
_journal_year 2005
_chemical_formula_sum 'C21 H7 N O11 Os4'
_chemical_formula_weight 1210.08
_chemical_name_systematic
; 
 ? 
;
_space_group_IT_number 14
_symmetry_cell_setting monoclinic
_symmetry_space_group_name_Hall '-P 2ybc'
_symmetry_space_group_name_H-M 'P 1 21/c 1'
_atom_sites_solution_hydrogens geom
_atom_sites_solution_primary direct
_atom_sites_solution_secondary difmap
_audit_creation_method SHELXL-97
_cell_angle_alpha 90.00
_cell_angle_beta 104.0790(10)
_cell_angle_gamma 90.00
_cell_formula_units_Z 4
_cell_length_a 12.4821(2)
_cell_length_b 12.4363(2)
_cell_length_c 16.2496(2)
_cell_measurement_temperature 150(2)
_cell_volume 2446.67(6)
_computing_structure_refinement 'SHELXL-97 (Sheldrick, 1997)'
_computing_structure_solution 'SHELXS-97 (Sheldrick, 1990)'
_diffrn_ambient_temperature 150(2)
_diffrn_measured_fraction_theta_full 0.999
_diffrn_measured_fraction_theta_max 0.999
_diffrn_radiation_monochromator graphite
_diffrn_radiation_source 'fine-focus sealed tube'
_diffrn_radiation_type MoK\a
_diffrn_radiation_wavelength 0.71073
_diffrn_reflns_av_R_equivalents 0.0914
_diffrn_reflns_av_sigmaI/netI 0.0348
_diffrn_reflns_limit_h_max 16
_diffrn_reflns_limit_h_min -16
_diffrn_reflns_limit_k_max 16
_diffrn_reflns_limit_k_min -16
_diffrn_reflns_limit_l_max 21
_diffrn_reflns_limit_l_min -21
_diffrn_reflns_number 65059
_diffrn_reflns_theta_full 27.51
_diffrn_reflns_theta_max 27.51
_diffrn_reflns_theta_min 1.68
_exptl_absorpt_coefficient_mu 20.767
_exptl_absorpt_correction_T_max 0.1895
_exptl_absorpt_correction_T_min 0.0919
_exptl_crystal_density_diffrn 3.285
_exptl_crystal_density_method 'not measured'
_exptl_crystal_F_000 2128
_exptl_crystal_size_max 0.22
_exptl_crystal_size_mid 0.15
_exptl_crystal_size_min 0.12
_refine_diff_density_max 1.920
_refine_diff_density_min -3.080
_refine_diff_density_rms 0.659
_refine_ls_extinction_coef 0.00105(7)
_refine_ls_extinction_expression Fc^*^=kFc[1+0.001xFc^2^\l^3^/sin(2\q)]^-1/4^
_refine_ls_extinction_method SHELXL
_refine_ls_goodness_of_fit_ref 1.096
_refine_ls_hydrogen_treatment mixed
_refine_ls_matrix_type full
_refine_ls_number_parameters 335
_refine_ls_number_reflns 5626
_refine_ls_number_restraints 0
_refine_ls_restrained_S_all 1.096
_refine_ls_R_factor_all 0.0449
_refine_ls_R_factor_gt 0.0302
_refine_ls_shift/su_max 0.000
_refine_ls_shift/su_mean 0.000
_refine_ls_structure_factor_coef Fsqd
_refine_ls_weighting_details 'calc w=1/[\s^2^(Fo^2^)+(0.0509P)^2^+0.0000P] where P=(Fo^2^+2Fc^2^)/3'
_refine_ls_weighting_scheme calc
_refine_ls_wR_factor_gt 0.0720
_refine_ls_wR_factor_ref 0.0842
_reflns_number_gt 4752
_reflns_number_total 5626
_reflns_threshold_expression >2sigma(I)
_cod_data_source_file om0503794si20050512_071333.cif
_cod_data_source_block s92
_cod_depositor_comments
;
The following automatic conversions were performed:

'_symmetry_cell_setting' value 'Monoclinic' changed to 'monoclinic'
according to /home/saulius/struct/CIF-dictionaries/cif_core.dic
dictionary named 'cif_core.dic' version 2.4.1 from 2010-06-29.

Automatic conversion script
Id: cif_fix_values 1715 2011-07-08 13:25:40Z adriana 
;
_cod_original_sg_symbol_H-M P2(1)/c
_cod_database_code 4075972

loop_
_symmetry_equiv_pos_as_xyz
'x, y, z'
'-x, y+1/2, -z+1/2'
'-x, -y, -z'
'x, -y-1/2, z-1/2'

loop_
_atom_site_label
_atom_site_type_symbol
_atom_site_fract_x
_atom_site_fract_y
_atom_site_fract_z
_atom_site_U_iso_or_equiv
_atom_site_adp_type
_atom_site_occupancy
_atom_site_symmetry_multiplicity
_atom_site_calc_flag
_atom_site_refinement_flags
Os1 Os 0.40662(2) 0.59921(2) 0.181922(18) 0.03703(10) Uani 1 1 d .
Os2 Os 0.26268(2) 0.59458(2) 0.018638(17) 0.03207(9) Uani 1 1 d .
Os3 Os 0.17992(2) 0.63856(2) 0.163442(17) 0.03457(10) Uani 1 1 d .
Os4 Os 0.30866(2) 0.79681(2) 0.102982(16) 0.03208(9) Uani 1 1 d .
O1 O 0.4169(6) 0.3568(5) 0.2051(5) 0.0679(18) Uani 1 1 d .
O2 O 0.5119(8) 0.6233(6) 0.3694(5) 0.094(3) Uani 1 1 d .
O3 O 0.6247(6) 0.6242(6) 0.1318(5) 0.0680(18) Uani 1 1 d .
O4 O 0.2715(5) 0.3489(5) 0.0245(4) 0.0588(17) Uani 1 1 d .
O5 O 0.1066(5) 0.5861(6) -0.1569(4) 0.0666(19) Uani 1 1 d .
O6 O 0.4616(5) 0.6264(5) -0.0548(4) 0.0620(17) Uani 1 1 d .
O7 O 0.1574(6) 0.4024(5) 0.2044(4) 0.0657(18) Uani 1 1 d .
O8 O -0.0605(6) 0.6909(7) 0.1583(5) 0.083(2) Uani 1 1 d .
O9 O 0.2617(7) 0.7014(6) 0.3488(4) 0.075(2) Uani 1 1 d .
O10 O 0.5256(6) 0.8673(6) 0.0629(5) 0.074(2) Uani 1 1 d .
O11 O 0.3015(6) 0.9539(6) 0.2432(4) 0.0720(19) Uani 1 1 d .
N1 N 0.2181(5) 0.9059(5) 0.0098(4) 0.0376(13) Uani 1 1 d .
C1 C 0.4117(7) 0.4455(7) 0.1933(5) 0.0486(19) Uani 1 1 d .
C2 C 0.4715(9) 0.6156(7) 0.2996(6) 0.056(2) Uani 1 1 d .
C3 C 0.5432(7) 0.6125(6) 0.1510(5) 0.0439(18) Uani 1 1 d .
C4 C 0.2711(6) 0.4383(7) 0.0232(5) 0.0423(17) Uani 1 1 d .
C5 C 0.1620(7) 0.5905(7) -0.0912(5) 0.047(2) Uani 1 1 d .
C6 C 0.3877(7) 0.6132(6) -0.0261(5) 0.0415(17) Uani 1 1 d .
C7 C 0.1671(6) 0.4906(7) 0.1908(5) 0.0446(18) Uani 1 1 d .
C8 C 0.0285(8) 0.6728(8) 0.1580(6) 0.058(2) Uani 1 1 d .
C9 C 0.2320(8) 0.6745(7) 0.2807(5) 0.0496(19) Uani 1 1 d .
C10 C 0.4439(7) 0.8418(7) 0.0762(5) 0.0486(19) Uani 1 1 d .
C11 C 0.3062(6) 0.8971(6) 0.1892(5) 0.0407(17) Uani 1 1 d .
C12 C 0.1639(6) 0.7131(5) 0.0502(4) 0.0323(14) Uani 1 1 d .
C13 C 0.0768(6) 0.7748(6) -0.0077(4) 0.0373(15) Uani 1 1 d .
C14 C -0.0299(6) 0.7438(7) -0.0435(5) 0.0442(17) Uani 1 1 d .
H14 H -0.0568 0.6770 -0.0285 0.053 Uiso 1 1 calc R
C15 C -0.1004(7) 0.8130(7) -0.1037(5) 0.052(2) Uani 1 1 d .
H15 H -0.1743 0.7911 -0.1279 0.063 Uiso 1 1 calc R
C16 C -0.0656(7) 0.9071(8) -0.1266(6) 0.056(2) Uani 1 1 d .
H16 H -0.1143 0.9505 -0.1673 0.067 Uiso 1 1 calc R
C17 C 0.0422(7) 0.9423(7) -0.0912(5) 0.0458(18) Uani 1 1 d .
C18 C 0.0859(8) 1.0408(7) -0.1109(5) 0.055(2) Uani 1 1 d .
H18 H 0.0423 1.0872 -0.1522 0.067 Uiso 1 1 calc R
C19 C 0.1911(9) 1.0691(7) -0.0705(6) 0.060(2) Uani 1 1 d .
H19 H 0.2204 1.1359 -0.0831 0.071 Uiso 1 1 calc R
C20 C 0.2554(7) 1.0007(7) -0.0111(5) 0.0494(19) Uani 1 1 d .
H20 H 0.3287 1.0217 0.0159 0.059 Uiso 1 1 calc R
C21 C 0.1122(6) 0.8758(6) -0.0303(5) 0.0379(16) Uani 1 1 d .

loop_
_atom_site_aniso_label
_atom_site_aniso_U_11
_atom_site_aniso_U_22
_atom_site_aniso_U_33
_atom_site_aniso_U_23
_atom_site_aniso_U_13
_atom_site_aniso_U_12
Os1 0.03641(17) 0.03756(18) 0.03589(17) 0.00257(11) 0.00642(12) 0.00587(12)
Os2 0.03133(16) 0.03259(16) 0.03336(16) -0.00186(10) 0.00993(11) 0.00097(11)
Os3 0.03728(17) 0.03330(17) 0.03621(17) 0.00004(11) 0.01492(12) 0.00010(11)
Os4 0.03143(16) 0.03129(16) 0.03340(16) -0.00064(10) 0.00766(11) -0.00130(11)
O1 0.084(5) 0.038(4) 0.076(4) 0.008(3) 0.008(4) 0.010(3)
O2 0.135(8) 0.086(6) 0.044(4) 0.000(3) -0.010(4) 0.015(5)
O3 0.047(4) 0.083(5) 0.080(5) 0.026(4) 0.025(3) 0.011(3)
O4 0.068(4) 0.029(3) 0.085(5) 0.001(3) 0.029(4) -0.004(3)
O5 0.055(4) 0.092(5) 0.045(4) -0.009(3) -0.004(3) 0.006(3)
O6 0.054(4) 0.066(4) 0.080(4) 0.000(3) 0.043(3) -0.003(3)
O7 0.094(5) 0.032(3) 0.076(4) 0.003(3) 0.031(4) -0.008(3)
O8 0.049(4) 0.092(6) 0.119(6) 0.026(5) 0.044(4) 0.021(4)
O9 0.102(6) 0.078(5) 0.052(4) -0.017(3) 0.032(4) -0.018(4)
O10 0.050(4) 0.084(5) 0.097(5) 0.005(4) 0.036(4) -0.011(4)
O11 0.062(4) 0.082(5) 0.069(4) -0.039(4) 0.011(3) -0.002(4)
N1 0.043(4) 0.034(3) 0.036(3) -0.001(2) 0.009(3) 0.000(3)
C1 0.050(5) 0.049(5) 0.045(4) 0.001(4) 0.008(3) 0.010(4)
C2 0.070(6) 0.056(5) 0.041(5) 0.006(4) 0.011(4) 0.015(5)
C3 0.045(5) 0.045(4) 0.041(4) 0.009(3) 0.009(3) 0.010(4)
C4 0.035(4) 0.048(5) 0.046(4) -0.001(3) 0.014(3) -0.001(3)
C5 0.046(5) 0.050(5) 0.045(5) -0.009(3) 0.012(4) 0.001(4)
C6 0.046(4) 0.039(4) 0.042(4) -0.008(3) 0.016(3) 0.005(3)
C7 0.043(4) 0.046(5) 0.044(4) -0.010(3) 0.009(3) -0.004(4)
C8 0.058(6) 0.054(5) 0.071(6) 0.015(4) 0.030(5) -0.001(5)
C9 0.064(5) 0.048(5) 0.041(4) -0.003(4) 0.021(4) -0.002(4)
C10 0.042(5) 0.057(5) 0.048(4) 0.006(4) 0.014(4) -0.005(4)
C11 0.034(4) 0.042(4) 0.044(4) -0.005(3) 0.005(3) -0.001(3)
C12 0.033(4) 0.031(4) 0.034(3) 0.002(3) 0.010(3) 0.000(3)
C13 0.037(4) 0.039(4) 0.037(4) 0.000(3) 0.012(3) 0.007(3)
C14 0.030(4) 0.045(4) 0.054(4) -0.003(4) 0.002(3) 0.001(3)
C15 0.035(4) 0.057(5) 0.060(5) -0.002(4) 0.002(4) 0.002(4)
C16 0.045(5) 0.061(6) 0.056(5) 0.004(4) 0.002(4) 0.024(4)
C17 0.045(4) 0.050(5) 0.041(4) 0.001(3) 0.007(3) 0.016(4)
C18 0.067(6) 0.051(5) 0.043(4) 0.011(4) 0.003(4) 0.016(4)
C19 0.081(7) 0.043(5) 0.053(5) 0.019(4) 0.013(5) 0.002(5)
C20 0.049(5) 0.044(4) 0.054(5) -0.001(4) 0.011(4) -0.009(4)
C21 0.039(4) 0.039(4) 0.038(4) -0.007(3) 0.014(3) 0.005(3)

loop_
_atom_type_symbol
_atom_type_description
_atom_type_scat_dispersion_real
_atom_type_scat_dispersion_imag
_atom_type_scat_source
C C 0.0033 0.0016 'International Tables Vol C Tables 4.2.6.8 and 6.1.1.4'
H H 0.0000 0.0000 'International Tables Vol C Tables 4.2.6.8 and 6.1.1.4'
N N 0.0061 0.0033 'International Tables Vol C Tables 4.2.6.8 and 6.1.1.4'
O O 0.0106 0.0060 'International Tables Vol C Tables 4.2.6.8 and 6.1.1.4'
Os Os -1.2165 7.6030 'International Tables Vol C Tables 4.2.6.8 and 6.1.1.4'

loop_
_geom_angle_atom_site_label_1
_geom_angle_atom_site_label_2
_geom_angle_atom_site_label_3
_geom_angle
C3 Os1 C2 93.8(4)
C3 Os1 C1 95.8(4)
C2 Os1 C1 90.8(4)
C3 Os1 Os3 154.3(2)
C2 Os1 Os3 105.1(3)
C1 Os1 Os3 101.1(3)
C3 Os1 Os2 99.2(2)
C2 Os1 Os2 165.6(3)
C1 Os1 Os2 94.0(2)
Os3 Os1 Os2 60.614(10)
C3 Os1 Os4 96.8(2)
C2 Os1 Os4 112.7(3)
C1 Os1 Os4 152.4(2)
Os3 Os1 Os4 60.062(10)
Os2 Os1 Os4 59.851(9)
C6 Os2 C5 93.5(3)
C6 Os2 C4 95.4(3)
C5 Os2 C4 91.5(3)
C6 Os2 C12 127.4(3)
C5 Os2 C12 87.4(3)
C4 Os2 C12 137.2(3)
C6 Os2 Os1 87.8(2)
C5 Os2 Os1 178.6(3)
C4 Os2 Os1 88.2(2)
C12 Os2 Os1 91.95(19)
C6 Os2 Os3 142.7(2)
C5 Os2 Os3 119.2(2)
C4 Os2 Os3 100.8(2)
C12 Os2 Os3 45.43(18)
Os1 Os2 Os3 59.604(10)
C6 Os2 Os4 89.3(2)
C5 Os2 Os4 118.7(3)
C4 Os2 Os4 149.2(2)
C12 Os2 Os4 46.71(19)
Os1 Os2 Os4 61.486(9)
Os3 Os2 Os4 60.288(9)
C7 Os3 C9 91.2(3)
C7 Os3 C8 95.0(4)
C9 Os3 C8 94.9(4)
C7 Os3 C12 131.1(3)
C9 Os3 C12 137.1(3)
C8 Os3 C12 88.8(3)
C7 Os3 Os1 86.9(2)
C9 Os3 Os1 81.1(3)
C8 Os3 Os1 175.6(3)
C12 Os3 Os1 92.9(2)
C7 Os3 Os2 94.3(2)
C9 Os3 Os2 140.0(3)
C8 Os3 Os2 123.8(3)
C12 Os3 Os2 46.53(19)
Os1 Os3 Os2 59.782(10)
C7 Os3 Os4 146.0(2)
C9 Os3 Os4 95.6(3)
C8 Os3 Os4 117.5(3)
C12 Os3 Os4 46.62(19)
Os1 Os3 Os4 61.464(10)
Os2 Os3 Os4 60.054(9)
C11 Os4 C10 98.6(3)
C11 Os4 C12 118.0(3)
C10 Os4 C12 140.6(3)
C11 Os4 N1 90.3(3)
C10 Os4 N1 89.8(3)
C12 Os4 N1 76.6(2)
C11 Os4 Os2 154.7(2)
C10 Os4 Os2 103.4(3)
C12 Os4 Os2 46.25(19)
N1 Os4 Os2 102.05(16)
C11 Os4 Os3 95.1(2)
C10 Os4 Os3 150.9(3)
C12 Os4 Os3 45.07(18)
N1 Os4 Os3 115.77(17)
Os2 Os4 Os3 59.658(9)
C11 Os4 Os1 108.3(2)
C10 Os4 Os1 92.7(3)
C12 Os4 Os1 89.37(18)
N1 Os4 Os1 160.60(15)
Os2 Os4 Os1 58.663(10)
Os3 Os4 Os1 58.473(10)
C20 N1 C21 118.2(7)
C20 N1 Os4 125.4(6)
C21 N1 Os4 116.4(5)
O1 C1 Os1 175.8(7)
O2 C2 Os1 178.2(9)
O3 C3 Os1 177.6(7)
O4 C4 Os2 177.3(7)
O5 C5 Os2 176.9(8)
O6 C6 Os2 178.0(8)
O7 C7 Os3 177.7(8)
O8 C8 Os3 176.9(9)
O9 C9 Os3 176.3(8)
O10 C10 Os4 177.8(8)
O11 C11 Os4 176.3(8)
C13 C12 Os3 135.6(5)
C13 C12 Os2 127.4(5)
Os3 C12 Os2 88.0(3)
C13 C12 Os4 115.9(5)
Os3 C12 Os4 88.3(3)
Os2 C12 Os4 87.0(3)
C14 C13 C21 118.2(7)
C14 C13 C12 128.0(7)
C21 C13 C12 113.7(6)
C13 C14 C15 119.5(8)
C13 C14 H14 120.3
C15 C14 H14 120.3
C16 C15 C14 122.0(8)
C16 C15 H15 119.0
C14 C15 H15 119.0
C15 C16 C17 120.4(8)
C15 C16 H16 119.8
C17 C16 H16 119.8
C16 C17 C18 124.5(8)
C16 C17 C21 118.2(8)
C18 C17 C21 117.3(8)
C19 C18 C17 119.7(7)
C19 C18 H18 120.1
C17 C18 H18 120.1
C18 C19 C20 120.2(8)
C18 C19 H19 119.9
C20 C19 H19 119.9
N1 C20 C19 122.5(8)
N1 C20 H20 118.7
C19 C20 H20 118.7
N1 C21 C13 116.4(7)
N1 C21 C17 122.0(7)
C13 C21 C17 121.5(7)

loop_
_geom_bond_atom_site_label_1
_geom_bond_atom_site_label_2
_geom_bond_distance
Os1 C3 1.898(9)
Os1 C2 1.898(9)
Os1 C1 1.920(9)
Os1 Os3 2.8148(4)
Os1 Os2 2.8199(4)
Os1 Os4 2.9011(4)
Os2 C6 1.889(8)
Os2 C5 1.917(8)
Os2 C4 1.946(9)
Os2 C12 2.065(7)
Os2 Os3 2.8435(4)
Os2 Os4 2.8549(4)
Os3 C7 1.909(9)
Os3 C9 1.910(8)
Os3 C8 1.918(10)
Os3 C12 2.027(6)
Os3 Os4 2.8616(4)
Os4 C11 1.882(8)
Os4 C10 1.927(8)
Os4 C12 2.081(7)
Os4 N1 2.140(6)
O1 C1 1.120(11)
O2 C2 1.128(11)
O3 C3 1.144(10)
O4 C4 1.112(10)
O5 C5 1.125(9)
O6 C6 1.143(9)
O7 C7 1.131(10)
O8 C8 1.135(11)
O9 C9 1.129(10)
O10 C10 1.138(10)
O11 C11 1.139(9)
N1 C20 1.341(10)
N1 C21 1.375(10)
C12 C13 1.468(10)
C13 C14 1.373(10)
C13 C21 1.410(10)
C14 C15 1.433(11)
C14 H14 0.9500
C15 C16 1.333(13)
C15 H15 0.9500
C16 C17 1.399(12)
C16 H16 0.9500
C17 C18 1.408(12)
C17 C21 1.417(11)
C18 C19 1.363(14)
C18 H18 0.9500
C19 C20 1.387(12)
C19 H19 0.9500
C20 H20 0.9500
